data_4031631
loop_
_publ_author_name
'Farrar, D.H.'
'Johnson, B.F.G.'
'Raithby, P.R.'
'Lewis, J.'
'Rosales, M.J.'

_publ_section_title
;
 Preparation and some reactions of Os5 (C O)19. The molecular structures
 of Os5 (C O)19 and Os5 (C O)16 (P (O Me)3)3
;
_journal_name_full
;
Journal of the Chemical Society. Dalton Transactions, Inorganic Chemistry 
(1972-)
;
_journal_page_first 2051
_journal_page_last 2058
_journal_volume 1982
_journal_year 1982
_chemical_formula_sum 'C25 H27 O25 Os5 P3'
_chemical_name_systematic '(Os5 (C O)16) (P (O C H3)3)3'
_space_group_IT_number 2
_symmetry_space_group_name_Hall '-P 1'
_symmetry_space_group_name_H-M 'P -1'
_cell_angle_alpha 106.91
_cell_angle_beta 92.67
_cell_angle_gamma 109.45
_cell_formula_units_Z 2
_cell_length_a 11.15
_cell_length_b 11.792
_cell_length_c 18.581
_cell_volume 2175.988
_citation_journal_id_ASTM JCDTBI
_cod_data_source_file Farrar_JCDTBI_1982_352.cif
_cod_data_source_block C25H27O25Os5P3
_cod_database_code 4031631

loop_
_symmetry_equiv_pos_as_xyz
x,y,z
-x,-y,-z

loop_
_atom_site_label
_atom_site_type_symbol
_atom_site_fract_x
_atom_site_fract_y
_atom_site_fract_z
_atom_site_occupancy
_atom_site_U_iso_or_equiv
Os3 Os 0.7625 0.5349 0.258 1 0.0
O19 O-2 0.7598 0.534 0.0375 1 0.0
O20 O 0.8727 0.17 -0.0052 1 0.0
O22 O 0.002 0.1377 0.0949 1 0.0
C5 C+2 0.9071 0.8182 0.3802 1 0.0
C19 C+2 0.7216 0.4648 0.0729 1 0.0
O16 O-2 0.3802 0.3698 0.0793 1 0.0
C6 C+2 0.586 0.6267 0.4083 1 0.0
O4 O-2 0.7076 0.9675 0.4907 1 0.0
C8 C 0.2933 0.776 0.3946 1 0.0
Os1 Os 0.7461 0.7269 0.3963 1 0.0
C2 C 0.0956 0.8032 0.5766 1 0.0
O8 O 0.4098 0.7642 0.3636 1 0.0
O3 O 0.8422 0.5659 0.4958 1 0.0
O9 O 0.565 0.9492 0.3301 1 0.0
P1 P 0.8461 0.7076 0.4999 1 0.0
C16 C+2 0.4796 0.3626 0.0994 1 0.0
O5 O-2 0.0052 0.8859 0.3712 1 0.0
C20 C 0.0031 0.239 -0.018 1 0.0
O12 O-2 0.8295 0.9302 0.2598 1 0.0
Os2 Os 0.6078 0.6915 0.2541 1 0.0
O11 O-2 0.3966 0.4575 0.2564 1 0.0
O1 O 0.8135 0.7581 0.5741 1 0.0
O10 O-2 0.5502 0.6509 0.0847 1 0.0
C12 C+2 0.7438 0.8347 0.2554 1 0.0
O21 O 0.7585 0.0399 0.0718 1 0.0
O13 O-2 0.9981 0.5905 0.3612 1 0.0
P2 P 0.4855 0.807 0.2993 1 0.0
Os4 Os 0.6314 0.3371 0.1107 1 0.0
C23 C+2 0.038 0.3999 0.2311 1 0.0
C10 C+2 0.5647 0.656 0.1505 1 0.0
C25 C+2 0.7833 0.2432 0.2312 1 0.0
C21 C 0.7581 -0.0853 0.0726 1 0.0
O24 O-2 0.0203 0.5238 0.0919 1 0.0
C1 C 0.7216 0.7735 0.6275 1 0.0
Os5 Os 0.8731 0.3491 0.1798 1 0.0
C17 C+2 0.6046 0.2167 0.0156 1 0.0
O6 O-2 0.4871 0.556 0.4206 1 0.0
O17 O-2 0.5861 0.1266 -0.0381 1 0.0
C4 C+2 0.7165 0.8676 0.4555 1 0.0
C7 C 0.3038 0.7433 0.1715 1 0.0
C14 C+2 0.8518 0.6535 0.2143 1 0.0
O18 O-2 0.4852 0.1394 0.1791 1 0.0
C9 C 0.5419 0.066 0.3715 1 0.0
C15 C+2 0.6434 0.4227 0.2948 1 0.0
C3 C 0.7679 0.4391 0.5003 1 0.0
O14 O-2 0.923 0.7251 0.1868 1 0.0
P3 P 0.8841 0.1796 0.0894 1 0.0
C11 C+2 0.4735 0.5505 0.2572 1 0.0
O15 O-2 0.5793 0.3543 0.3251 1 0.0
C13 C+2 0.9051 0.5694 0.3266 1 0.0
O25 O-2 0.7377 0.18 0.2716 1 0.0
C18 C+2 0.5485 0.2116 0.1513 1 0.0
C24 C+2 0.9652 0.4601 0.1322 1 0.0
O23 O-2 0.1111 0.4094 0.279 1 0.0
O2 O 0.9914 0.8092 0.5273 1 0.0
O7 O 0.3754 0.8121 0.2499 1 0.0
C22 C 0.1197 0.2215 0.0765 1 0.0
